data_7048865
loop_
_publ_author_name
'Ren, Wenshan'
'Zhang, Shaohui'
'Xu, Ziyi'
'Ma, Xuebing'

_publ_section_title
;
 Reactivity of a \b-diketiminate-supported magnesium alkyl complex toward
 small molecules.
;
_journal_issue 9
_journal_name_full 'Dalton transactions (Cambridge, England : 2003)'
_journal_page_first 3109
_journal_page_last 3115
_journal_paper_doi 10.1039/c9dt00090a
_journal_volume 48
_journal_year 2019
_chemical_formula_moiety 'C44 H65 Mg N3 O2'
_chemical_formula_sum 'C44 H65 Mg N3 O2'
_chemical_formula_weight 692.30
_space_group_crystal_system triclinic
_space_group_IT_number 2
_space_group_name_Hall '-P 1'
_space_group_name_H-M_alt 'P -1'
_symmetry_space_group_name_Hall '-P 1'
_symmetry_space_group_name_H-M 'P -1'
_atom_sites_solution_hydrogens mixed
_atom_sites_solution_primary dual
_audit_creation_date 2018-04-09
_audit_creation_method
;
Olex2 1.2
(compiled 2016.11.07 svn.r3352 for OlexSys, GUI svn.r5261)
;
_audit_update_record
;
2018-10-18 deposited with the CCDC.
2019-02-05 downloaded from the CCDC.
;
_cell_angle_alpha 100.865(2)
_cell_angle_beta 95.075(2)
_cell_angle_gamma 101.435(2)
_cell_formula_units_Z 2
_cell_length_a 8.9221(2)
_cell_length_b 10.1350(2)
_cell_length_c 23.6908(5)
_cell_measurement_reflns_used 19544
_cell_measurement_temperature 150.01(10)
_cell_measurement_theta_max 72.8440
_cell_measurement_theta_min 4.5460
_cell_volume 2044.39(8)
_computing_cell_refinement 'CrysAlisPro 1.171.39.38a (Rigaku OD, 2017)'
_computing_data_collection 'CrysAlisPro 1.171.39.38a (Rigaku OD, 2017)'
_computing_data_reduction 'CrysAlisPro 1.171.39.38a (Rigaku OD, 2017)'
_computing_molecular_graphics 'Olex2 (Dolomanov et al., 2009)'
_computing_publication_material 'Olex2 (Dolomanov et al., 2009)'
_computing_structure_refinement 'ShelXL (Sheldrick, 2015)'
_computing_structure_solution 'ShelXT (Sheldrick, 2015)'
_diffrn_ambient_environment N~2~
_diffrn_ambient_temperature 150.01(10)
_diffrn_detector 'CCD plate'
_diffrn_detector_area_resol_mean 8.0243
_diffrn_detector_type EosS2
_diffrn_measured_fraction_theta_full 1.000
_diffrn_measured_fraction_theta_max 0.983
_diffrn_measurement_details
;
List of Runs (angles in degrees, time in seconds):

  # Type    Start    End  Width  t~exp~   \w     \q     \k     \f   Frames
#--------------------------------------------------------------------------
  1  \w    -66.00  34.00   1.00    1.00    --  -37.03  19.00-120.00  100
  2  \w   -106.00 -18.00   1.00    1.00    --  -37.03 -38.00 -30.00   88
  3  \w   -107.00  -8.00   1.00    1.00    --  -37.03 -19.00 -60.00   99
  4  \w     24.00  91.00   1.00    1.00    --   37.03-126.00-180.00   67
  5  \w    -30.00  54.00   1.00    1.00    --   37.03 -57.00-180.00   84
  6  \w     24.00  91.00   1.00    1.00    --   37.03-126.00 120.00   67
  7  \w    -32.00 106.00   1.00    1.00    --   37.03   0.00   0.00  138
  8  \w     24.00  91.00   1.00    1.00    --   37.03-126.00 -60.00   67
  9  \w      1.00  76.00   1.00    1.00    --   37.03 -99.00  60.00   75
 10  \w     24.00  91.00   1.00    1.00    --   37.03-126.00-120.00   67
 11  \w     18.00 106.00   1.00    1.00    --   37.03  38.00 -30.00   88
 12  \w     24.00  91.00   1.00    1.00    --   37.03-126.00 -30.00   67
 13  \w    -30.00  54.00   1.00    1.00    --   37.03 -57.00 -60.00   84
 14  \w     41.00 109.00   1.00    2.00    --  110.47 -95.00 120.00   68
 15  \w     57.00 151.00   1.00    2.00    --  110.47 178.00  90.00   94
 16  \w     44.00 129.00   1.00    2.00    --  110.47 -61.00 120.00   85
 17  \w     42.00 128.00   1.00    2.00    --  110.47 -45.00  60.00   86
 18  \w     44.00 129.00   1.00    2.00    --  110.47 -61.00   0.00   85
 19  \w    101.00 178.00   1.00    2.00    --  110.47 112.00  30.00   77
 20  \w     57.00 151.00   1.00    2.00    --  110.47 178.00  60.00   94
 21  \w     42.00 128.00   1.00    2.00    --  110.47 -45.00 -30.00   86
 22  \w     89.00 178.00   1.00    2.00    --  110.47  30.00 -60.00   89
 23  \w     41.00 132.00   1.00    2.00    --  110.47 -30.00 -30.00   91
 24  \w     41.00 116.00   1.00    2.00    --  110.47-112.00  30.00   75
 25  \w     42.00 128.00   1.00    2.00    --  110.47 -45.00-120.00   86
 26  \w     41.00 109.00   1.00    2.00    --  110.47 -95.00-150.00   68
 27  \w     40.00 149.00   1.00    2.00    --  110.47 -15.00  90.00  109
 28  \w   -106.00 -18.00   1.00    1.00    --  -37.03 -38.00-150.00   88
 29  \w    -54.00  30.00   1.00    1.00    --  -37.03  57.00  30.00   84
 30  \w   -104.00 -20.00   1.00    1.00    --  -37.03 -57.00-180.00   84
 31  \w   -104.00 -20.00   1.00    1.00    --  -37.03 -57.00  90.00   84
 32  \w   -105.00 -10.00   1.00    1.00    --  -37.03 -77.00 -90.00   95
 33  \w    -30.00  54.00   1.00    1.00    --   37.03 -57.00-150.00   84
 34  \w     20.00 104.00   1.00    1.00    --   37.03  57.00-120.00   84
 35  \w     10.00 105.00   1.00    1.00    --   37.03  77.00  60.00   95
 36  \w     10.00 105.00   1.00    1.00    --   37.03  77.00  30.00   95
 37  \w     10.00 105.00   1.00    1.00    --   37.03  77.00 150.00   95
 38  \w     10.00 105.00   1.00    1.00    --   37.03  77.00-150.00   95
 39  \w     10.00 105.00   1.00    1.00    --   37.03  77.00 -30.00   95
 40  \w     72.00 178.00   1.00    2.00    --  110.47  15.00 150.00  106
;
_diffrn_measurement_device 'four-circle diffractometer'
_diffrn_measurement_device_type 'SuperNova, Dual, Cu at home/near, EosS2'
_diffrn_measurement_method '\w scans'
_diffrn_orient_matrix_type 'CrysAlisPro convention (1999,Acta A55,543-557)'
_diffrn_orient_matrix_UB_11 0.0452802000
_diffrn_orient_matrix_UB_12 0.1534751000
_diffrn_orient_matrix_UB_13 -0.0023528000
_diffrn_orient_matrix_UB_21 -0.0091579000
_diffrn_orient_matrix_UB_22 0.0401439000
_diffrn_orient_matrix_UB_23 0.0654372000
_diffrn_orient_matrix_UB_31 0.1715788000
_diffrn_orient_matrix_UB_32 -0.0022611000
_diffrn_orient_matrix_UB_33 0.0131550000
_diffrn_radiation_monochromator mirror
_diffrn_radiation_probe x-ray
_diffrn_radiation_type CuK\a
_diffrn_radiation_wavelength 1.54184
_diffrn_reflns_av_R_equivalents 0.0389
_diffrn_reflns_av_unetI/netI 0.0283
_diffrn_reflns_Laue_measured_fraction_full 1.000
_diffrn_reflns_Laue_measured_fraction_max 0.983
_diffrn_reflns_limit_h_max 10
_diffrn_reflns_limit_h_min -7
_diffrn_reflns_limit_k_max 12
_diffrn_reflns_limit_k_min -12
_diffrn_reflns_limit_l_max 28
_diffrn_reflns_limit_l_min -29
_diffrn_reflns_number 30124
_diffrn_reflns_point_group_measured_fraction_full 1.000
_diffrn_reflns_point_group_measured_fraction_max 0.983
_diffrn_reflns_theta_full 67.684
_diffrn_reflns_theta_max 72.974
_diffrn_reflns_theta_min 3.833
_diffrn_source 'micro-focus sealed X-ray tube'
_diffrn_source_type 'SuperNova (Cu) X-ray Source'
_exptl_absorpt_coefficient_mu 0.659
_exptl_absorpt_correction_T_max 1.00000
_exptl_absorpt_correction_T_min 0.21675
_exptl_absorpt_correction_type multi-scan
_exptl_absorpt_process_details
;
CrysAlisPro 1.171.39.38a (Rigaku Oxford Diffraction, 2017)
Empirical absorption correction using spherical harmonics,
 implemented in SCALE3 ABSPACK scaling algorithm.
;
_exptl_crystal_colour 'clear light colourless'
_exptl_crystal_colour_lustre clear
_exptl_crystal_colour_modifier light
_exptl_crystal_colour_primary colourless
_exptl_crystal_density_diffrn 1.125
_exptl_crystal_description block
_exptl_crystal_F_000 756
_exptl_crystal_size_max 0.1
_exptl_crystal_size_mid 0.1
_exptl_crystal_size_min 0.1
_refine_diff_density_max 0.307
_refine_diff_density_min -0.232
_refine_diff_density_rms 0.043
_refine_ls_extinction_method none
_refine_ls_goodness_of_fit_ref 1.042
_refine_ls_hydrogen_treatment mixed
_refine_ls_matrix_type full
_refine_ls_number_parameters 468
_refine_ls_number_reflns 8024
_refine_ls_number_restraints 0
_refine_ls_restrained_S_all 1.042
_refine_ls_R_factor_all 0.0474
_refine_ls_R_factor_gt 0.0443
_refine_ls_shift/su_max 0.001
_refine_ls_shift/su_mean 0.000
_refine_ls_structure_factor_coef Fsqd
_refine_ls_weighting_details 'w=1/[\s^2^(Fo^2^)+(0.0710P)^2^+0.5520P] where P=(Fo^2^+2Fc^2^)/3'
_refine_ls_weighting_scheme calc
_refine_ls_wR_factor_gt 0.1224
_refine_ls_wR_factor_ref 0.1255
_reflns_Friedel_coverage 0.000
_reflns_number_gt 7334
_reflns_number_total 8024
_reflns_threshold_expression 'I > 2\s(I)'
_cod_data_source_file c9dt00090a2.cif
_cod_data_source_block rws0319
_cod_depositor_comments 'Adding full bibliography for 7048864--7048869.cif.'
_cod_database_code 7048865
_chemical_oxdiff_formula 'C1 H1 N1 Mg1 O1'
_shelx_space_group_comment
;
The symmetry employed for this shelxl refinement is uniquely defined
by the following loop, which should always be used as a source of
symmetry information in preference to the above space-group names.
They are only intended as comments.
;
_reflns_odcompleteness_completeness 99.97
_reflns_odcompleteness_iscentric 1
_reflns_odcompleteness_theta 66.97
_olex2_refinement_description
;
1. Fixed Uiso
 At 1.2 times of:
  All C(H) groups, All C(H,H) groups
 At 1.5 times of:
  All C(H,H,H) groups
2.a Ternary CH refined with riding coordinates:
 C38(H38), C31(H31), C21(H21), C14(H14)
2.b Secondary CH2 refined with riding coordinates:
 C00M(H00A,H00B), C00U(H00F,H00G), C9(H9A,H9B), C10(H10A,H10B)
2.c Aromatic/amide H refined with riding coordinates:
 C26(H26), C34(H34), C36(H36), C19(H19), C8(H8), C17(H17), C35(H35), C7(H7),
 C18(H18), C3(H3), C6(H6), C5(H5), C4(H4)
2.d Idealised Me refined as rotating group:
 C28(H28A,H28B,H28C), C00P(H00C,H00D,H00E), C39(H39A,H39B,H39C), C25(H25A,H25B,
 H25C), C40(H40A,H40B,H40C), C32(H32A,H32B,H32C), C33(H33A,H33B,H33C), C16(H16A,
 H16B,H16C), C23(H23A,H23B,H23C), C15(H15A,H15B,H15C), C11(H11A,H11B,H11C),
 C22(H22A,H22B,H22C), C01E(H01A,H01B,H01C)
;
_shelx_shelxl_version_number 2017/1
_olex2_date_sample_data_collection 2018-03-19
_olex2_submission_special_instructions 'No special instructions were received'
_oxdiff_exptl_absorpt_empirical_details
;
Empirical correction (ABSPACK) includes:
- Absorption correction using spherical harmonics
- Frame scaling
;
_oxdiff_exptl_absorpt_empirical_full_max 2.906
_oxdiff_exptl_absorpt_empirical_full_min 0.594

loop_
_space_group_symop_operation_xyz
'x, y, z'
'-x, -y, -z'

loop_
_atom_site_label
_atom_site_type_symbol
_atom_site_fract_x
_atom_site_fract_y
_atom_site_fract_z
_atom_site_U_iso_or_equiv
_atom_site_adp_type
_atom_site_occupancy
_atom_site_site_symmetry_order
_atom_site_calc_flag
_atom_site_refinement_flags_posn
Mg1 Mg 0.41853(5) 0.71278(4) 0.25350(2) 0.01998(11) Uani 1 1 d .
O1 O 0.55938(11) 0.58395(9) 0.22713(4) 0.0268(2) Uani 1 1 d .
O2 O 0.64995(13) 0.36856(11) 0.14208(5) 0.0380(3) Uani 1 1 d .
N2 N 0.49500(12) 0.88182(10) 0.21868(4) 0.0197(2) Uani 1 1 d .
N3 N 0.50137(12) 0.81405(11) 0.33757(4) 0.0212(2) Uani 1 1 d .
N1 N 0.21509(14) 0.60166(12) 0.25910(5) 0.0319(3) Uani 1 1 d .
C29 C 0.42584(14) 0.89984(12) 0.16412(5) 0.0214(3) Uani 1 1 d .
C26 C 0.67458(14) 0.99224(13) 0.30579(6) 0.0237(3) Uani 1 1 d .
H26 H 0.770048 1.052717 0.317404 0.028 Uiso 1 1 calc R
C27 C 0.61128(14) 0.98250(12) 0.24828(5) 0.0210(2) Uani 1 1 d .
C30 C 0.49258(15) 0.87174(13) 0.11290(6) 0.0243(3) Uani 1 1 d .
C12 C 0.42962(15) 0.76937(13) 0.38501(5) 0.0229(3) Uani 1 1 d .
C37 C 0.28429(15) 0.94230(13) 0.16337(6) 0.0245(3) Uani 1 1 d .
C1 C 0.10776(15) 0.48966(13) 0.22728(6) 0.0257(3) Uani 1 1 d .
C20 C 0.31330(16) 0.83189(14) 0.40716(6) 0.0264(3) Uani 1 1 d .
C24 C 0.61580(15) 0.92457(13) 0.34860(5) 0.0231(3) Uani 1 1 d .
C28 C 0.68031(16) 1.10021(13) 0.22094(6) 0.0268(3) Uani 1 1 d .
H28A H 0.734891 1.066667 0.190092 0.040 Uiso 1 1 calc GR
H28B H 0.750382 1.169907 0.249672 0.040 Uiso 1 1 calc GR
H28C H 0.599423 1.138686 0.205707 0.040 Uiso 1 1 calc GR
C38 C 0.20916(15) 0.97022(14) 0.21835(6) 0.0260(3) Uani 1 1 d .
H38 H 0.233601 0.905964 0.242087 0.031 Uiso 1 1 calc R
C34 C 0.41874(17) 0.89184(14) 0.06166(6) 0.0301(3) Uani 1 1 d .
H34 H 0.462684 0.875023 0.027589 0.036 Uiso 1 1 calc R
C31 C 0.63854(16) 0.81531(14) 0.11069(6) 0.0281(3) Uani 1 1 d .
H31 H 0.689228 0.830503 0.150512 0.034 Uiso 1 1 calc R
C13 C 0.46843(16) 0.65822(14) 0.40635(6) 0.0272(3) Uani 1 1 d .
C21 C 0.26192(17) 0.94843(15) 0.38399(6) 0.0318(3) Uani 1 1 d .
H21 H 0.320688 0.966105 0.352136 0.038 Uiso 1 1 calc R
C00M C 0.49964(17) 0.36143(14) 0.15713(6) 0.0323(3) Uani 1 1 d .
H00A H 0.446914 0.265944 0.152615 0.039 Uiso 1 1 calc R
H00B H 0.441537 0.403503 0.131761 0.039 Uiso 1 1 calc R
C36 C 0.21520(16) 0.96027(15) 0.11090(6) 0.0302(3) Uani 1 1 d .
H36 H 0.122460 0.989023 0.109786 0.036 Uiso 1 1 calc R
C14 C 0.59299(17) 0.58679(15) 0.38374(6) 0.0314(3) Uani 1 1 d .
H14 H 0.615133 0.613619 0.347194 0.038 Uiso 1 1 calc R
C00P C 0.72448(16) 0.63430(15) 0.23386(6) 0.0313(3) Uani 1 1 d .
H00C H 0.748450 0.733075 0.244348 0.047 Uiso 1 1 calc GR
H00D H 0.762520 0.605057 0.197978 0.047 Uiso 1 1 calc GR
H00E H 0.772223 0.598235 0.263727 0.047 Uiso 1 1 calc GR
C19 C 0.24069(17) 0.78368(15) 0.45145(6) 0.0310(3) Uani 1 1 d .
H19 H 0.164121 0.824550 0.466495 0.037 Uiso 1 1 calc R
C8 C -0.00475(17) 0.40860(15) 0.24773(6) 0.0326(3) Uani 1 1 d .
H8 H -0.070978 0.337173 0.221029 0.039 Uiso 1 1 calc R
C2 C 0.11650(15) 0.46088(14) 0.16360(6) 0.0271(3) Uani 1 1 d .
C17 C 0.39198(18) 0.61438(15) 0.45071(6) 0.0332(3) Uani 1 1 d .
H17 H 0.417207 0.541434 0.465284 0.040 Uiso 1 1 calc R
C00U C 0.50932(18) 0.43562(13) 0.21889(6) 0.0312(3) Uani 1 1 d .
H00F H 0.408723 0.414160 0.231709 0.037 Uiso 1 1 calc R
H00G H 0.580737 0.402166 0.242977 0.037 Uiso 1 1 calc R
C35 C 0.28234(18) 0.93601(15) 0.06052(6) 0.0336(3) Uani 1 1 d .
H35 H 0.235491 0.949506 0.026043 0.040 Uiso 1 1 calc R
C7 C 0.09072(17) 0.32667(15) 0.13096(7) 0.0337(3) Uani 1 1 d .
H7 H 0.068298 0.252882 0.149244 0.040 Uiso 1 1 calc R
C39 C 0.27667(18) 1.11591(15) 0.25381(7) 0.0347(3) Uani 1 1 d .
H39A H 0.386402 1.128664 0.262454 0.052 Uiso 1 1 calc GR
H39B H 0.232012 1.128701 0.289314 0.052 Uiso 1 1 calc GR
H39C H 0.253954 1.181806 0.231927 0.052 Uiso 1 1 calc GR
C25 C 0.68816(18) 0.99135(15) 0.41025(6) 0.0339(3) Uani 1 1 d .
H25A H 0.644102 1.068443 0.424188 0.051 Uiso 1 1 calc GR
H25B H 0.797385 1.022396 0.411115 0.051 Uiso 1 1 calc GR
H25C H 0.668838 0.925510 0.434502 0.051 Uiso 1 1 calc GR
C18 C 0.28030(18) 0.67638(16) 0.47341(6) 0.0341(3) Uani 1 1 d .
H18 H 0.231800 0.646328 0.503307 0.041 Uiso 1 1 calc R
C9 C -0.03128(18) 0.42470(15) 0.31007(7) 0.0346(3) Uani 1 1 d .
H9A H -0.141533 0.402990 0.311604 0.042 Uiso 1 1 calc R
H9B H 0.007580 0.520455 0.329244 0.042 Uiso 1 1 calc R
C3 C 0.15043(18) 0.56826(16) 0.13448(7) 0.0361(3) Uani 1 1 d .
H3 H 0.168673 0.658782 0.155123 0.043 Uiso 1 1 calc R
C40 C 0.03352(17) 0.94480(18) 0.20674(7) 0.0381(3) Uani 1 1 d .
H40A H 0.005286 1.012093 0.186749 0.057 Uiso 1 1 calc GR
H40B H -0.008306 0.952063 0.242882 0.057 Uiso 1 1 calc GR
H40C H -0.006783 0.854265 0.183279 0.057 Uiso 1 1 calc GR
C32 C 0.75358(18) 0.88648(18) 0.07556(7) 0.0381(3) Uani 1 1 d .
H32A H 0.708695 0.868262 0.035765 0.057 Uiso 1 1 calc GR
H32B H 0.846010 0.851750 0.077999 0.057 Uiso 1 1 calc GR
H32C H 0.778078 0.983990 0.090922 0.057 Uiso 1 1 calc GR
C33 C 0.5973(2) 0.66037(16) 0.08586(7) 0.0394(4) Uani 1 1 d .
H33A H 0.524394 0.616265 0.107704 0.059 Uiso 1 1 calc GR
H33B H 0.688773 0.624275 0.088208 0.059 Uiso 1 1 calc GR
H33C H 0.552655 0.643145 0.046071 0.059 Uiso 1 1 calc GR
C10 C 0.04323(18) 0.33587(18) 0.34372(7) 0.0389(3) Uani 1 1 d .
H10A H 0.154439 0.365593 0.346795 0.047 Uiso 1 1 calc R
H10B H 0.014692 0.241153 0.322269 0.047 Uiso 1 1 calc R
C6 C 0.0980(2) 0.30129(18) 0.07153(7) 0.0419(4) Uani 1 1 d .
H6 H 0.080941 0.211137 0.050577 0.050 Uiso 1 1 calc R
C16 C 0.5410(2) 0.43010(16) 0.37148(7) 0.0400(4) Uani 1 1 d .
H16A H 0.530219 0.400363 0.407350 0.060 Uiso 1 1 calc GR
H16B H 0.616438 0.389422 0.352364 0.060 Uiso 1 1 calc GR
H16C H 0.443676 0.401993 0.347026 0.060 Uiso 1 1 calc GR
C5 C 0.1303(2) 0.4093(2) 0.04368(7) 0.0464(4) Uani 1 1 d .
H5 H 0.133682 0.392235 0.003893 0.056 Uiso 1 1 calc R
C23 C 0.0918(2) 0.9079(2) 0.36005(8) 0.0466(4) Uani 1 1 d .
H23A H 0.074104 0.829159 0.328600 0.070 Uiso 1 1 calc GR
H23B H 0.061650 0.983258 0.346308 0.070 Uiso 1 1 calc GR
H23C H 0.032075 0.885583 0.390094 0.070 Uiso 1 1 calc GR
C15 C 0.7420(2) 0.63390(19) 0.42631(9) 0.0480(4) Uani 1 1 d .
H15A H 0.778274 0.731634 0.431342 0.072 Uiso 1 1 calc GR
H15B H 0.818874 0.587905 0.411292 0.072 Uiso 1 1 calc GR
H15C H 0.722358 0.611716 0.462993 0.072 Uiso 1 1 calc GR
C11 C -0.0029(2) 0.34178(19) 0.40443(7) 0.0449(4) Uani 1 1 d .
H11A H -0.112615 0.310165 0.401750 0.067 Uiso 1 1 calc GR
H11B H 0.026954 0.434924 0.426263 0.067 Uiso 1 1 calc GR
H11C H 0.047845 0.283957 0.423505 0.067 Uiso 1 1 calc GR
C22 C 0.2951(3) 1.08139(18) 0.43050(8) 0.0518(5) Uani 1 1 d .
H22A H 0.232588 1.068682 0.460843 0.078 Uiso 1 1 calc GR
H22B H 0.271346 1.154885 0.413523 0.078 Uiso 1 1 calc GR
H22C H 0.402066 1.104026 0.446291 0.078 Uiso 1 1 calc GR
C4 C 0.1575(2) 0.54256(19) 0.07507(7) 0.0464(4) Uani 1 1 d .
H4 H 0.180780 0.615726 0.056494 0.056 Uiso 1 1 calc R
C01E C 0.6488(2) 0.2985(2) 0.08432(7) 0.0508(4) Uani 1 1 d .
H01A H 0.592116 0.338411 0.058231 0.076 Uiso 1 1 calc GR
H01B H 0.600566 0.202990 0.080033 0.076 Uiso 1 1 calc GR
H01C H 0.752757 0.306449 0.075545 0.076 Uiso 1 1 calc GR
H1 H 0.196(2) 0.614(2) 0.2970(9) 0.052(6) Uiso 1 1 d .

loop_
_atom_site_aniso_label
_atom_site_aniso_U_11
_atom_site_aniso_U_22
_atom_site_aniso_U_33
_atom_site_aniso_U_23
_atom_site_aniso_U_13
_atom_site_aniso_U_12
Mg1 0.0230(2) 0.0173(2) 0.0186(2) 0.00421(15) 0.00494(16) 0.00076(15)
O1 0.0302(5) 0.0193(4) 0.0318(5) 0.0050(4) 0.0084(4) 0.0059(4)
O2 0.0400(6) 0.0412(6) 0.0302(5) -0.0041(4) 0.0047(4) 0.0138(5)
N2 0.0214(5) 0.0187(5) 0.0191(5) 0.0054(4) 0.0046(4) 0.0026(4)
N3 0.0242(5) 0.0209(5) 0.0188(5) 0.0046(4) 0.0058(4) 0.0038(4)
N1 0.0320(6) 0.0307(6) 0.0267(6) 0.0016(5) 0.0092(5) -0.0057(5)
C29 0.0255(6) 0.0167(6) 0.0215(6) 0.0069(5) 0.0039(5) 0.0005(4)
C26 0.0220(6) 0.0208(6) 0.0252(6) 0.0034(5) 0.0024(5) -0.0008(5)
C27 0.0213(6) 0.0178(6) 0.0241(6) 0.0048(5) 0.0072(5) 0.0026(4)
C30 0.0279(6) 0.0217(6) 0.0228(6) 0.0064(5) 0.0055(5) 0.0014(5)
C12 0.0265(6) 0.0238(6) 0.0164(5) 0.0027(5) 0.0043(5) 0.0019(5)
C37 0.0260(6) 0.0197(6) 0.0275(6) 0.0076(5) 0.0045(5) 0.0013(5)
C1 0.0244(6) 0.0219(6) 0.0296(7) 0.0044(5) 0.0048(5) 0.0029(5)
C20 0.0302(7) 0.0272(7) 0.0216(6) 0.0038(5) 0.0057(5) 0.0059(5)
C24 0.0251(6) 0.0220(6) 0.0210(6) 0.0024(5) 0.0023(5) 0.0049(5)
C28 0.0282(7) 0.0218(6) 0.0291(7) 0.0080(5) 0.0057(5) -0.0008(5)
C38 0.0248(6) 0.0268(7) 0.0295(7) 0.0106(5) 0.0069(5) 0.0070(5)
C34 0.0377(8) 0.0308(7) 0.0214(6) 0.0076(5) 0.0052(5) 0.0044(6)
C31 0.0329(7) 0.0323(7) 0.0220(6) 0.0084(5) 0.0101(5) 0.0088(6)
C13 0.0316(7) 0.0295(7) 0.0221(6) 0.0069(5) 0.0079(5) 0.0074(5)
C21 0.0369(8) 0.0351(8) 0.0294(7) 0.0104(6) 0.0125(6) 0.0153(6)
C00M 0.0379(8) 0.0245(7) 0.0335(7) 0.0043(6) 0.0026(6) 0.0070(6)
C36 0.0278(7) 0.0317(7) 0.0336(7) 0.0130(6) 0.0026(6) 0.0070(5)
C14 0.0385(8) 0.0343(8) 0.0293(7) 0.0146(6) 0.0152(6) 0.0143(6)
C00P 0.0303(7) 0.0300(7) 0.0341(7) 0.0061(6) 0.0063(6) 0.0075(6)
C19 0.0328(7) 0.0361(8) 0.0258(7) 0.0049(6) 0.0117(6) 0.0097(6)
C8 0.0340(7) 0.0264(7) 0.0341(7) 0.0038(6) 0.0109(6) -0.0016(6)
C2 0.0219(6) 0.0276(7) 0.0304(7) 0.0062(5) 0.0047(5) 0.0014(5)
C17 0.0430(8) 0.0343(8) 0.0282(7) 0.0145(6) 0.0125(6) 0.0116(6)
C00U 0.0414(8) 0.0198(6) 0.0339(7) 0.0066(5) 0.0102(6) 0.0070(5)
C35 0.0391(8) 0.0358(8) 0.0263(7) 0.0131(6) -0.0007(6) 0.0054(6)
C7 0.0374(8) 0.0281(7) 0.0330(7) 0.0037(6) 0.0044(6) 0.0040(6)
C39 0.0351(8) 0.0314(7) 0.0389(8) 0.0048(6) 0.0132(6) 0.0090(6)
C25 0.0398(8) 0.0328(7) 0.0225(7) 0.0030(6) 0.0005(6) -0.0033(6)
C18 0.0403(8) 0.0398(8) 0.0255(7) 0.0116(6) 0.0146(6) 0.0076(6)
C9 0.0351(8) 0.0299(7) 0.0388(8) 0.0072(6) 0.0161(6) 0.0023(6)
C3 0.0397(8) 0.0311(7) 0.0355(8) 0.0095(6) 0.0056(6) 0.0008(6)
C40 0.0274(7) 0.0498(9) 0.0407(8) 0.0160(7) 0.0096(6) 0.0087(6)
C32 0.0347(8) 0.0488(9) 0.0339(8) 0.0145(7) 0.0143(6) 0.0070(7)
C33 0.0501(9) 0.0344(8) 0.0385(8) 0.0090(7) 0.0150(7) 0.0154(7)
C10 0.0347(8) 0.0441(9) 0.0396(8) 0.0079(7) 0.0118(6) 0.0106(7)
C6 0.0453(9) 0.0421(9) 0.0335(8) -0.0026(7) 0.0041(7) 0.0090(7)
C16 0.0454(9) 0.0362(8) 0.0411(8) 0.0061(7) 0.0134(7) 0.0136(7)
C5 0.0454(9) 0.0648(12) 0.0276(8) 0.0082(8) 0.0071(7) 0.0092(8)
C23 0.0417(9) 0.0579(11) 0.0484(10) 0.0214(8) 0.0079(8) 0.0193(8)
C15 0.0354(9) 0.0466(10) 0.0622(11) 0.0063(8) 0.0114(8) 0.0124(7)
C11 0.0493(10) 0.0502(10) 0.0399(9) 0.0126(7) 0.0143(7) 0.0153(8)
C22 0.0718(13) 0.0355(9) 0.0510(10) 0.0061(8) 0.0057(9) 0.0226(8)
C4 0.0529(10) 0.0507(10) 0.0369(8) 0.0208(8) 0.0090(7) 0.0022(8)
C01E 0.0688(12) 0.0483(10) 0.0341(8) -0.0045(7) 0.0124(8) 0.0202(9)

loop_
_atom_type_symbol
_atom_type_description
_atom_type_scat_dispersion_real
_atom_type_scat_dispersion_imag
_atom_type_scat_source
C C 0.0181 0.0091 'International Tables Vol C Tables 4.2.6.8 and 6.1.1.4'
H H 0.0000 0.0000 'International Tables Vol C Tables 4.2.6.8 and 6.1.1.4'
Mg Mg 0.1719 0.1771 'International Tables Vol C Tables 4.2.6.8 and 6.1.1.4'
N N 0.0311 0.0180 'International Tables Vol C Tables 4.2.6.8 and 6.1.1.4'
O O 0.0492 0.0322 'International Tables Vol C Tables 4.2.6.8 and 6.1.1.4'

loop_
_geom_angle_atom_site_label_1
_geom_angle_atom_site_label_2
_geom_angle_atom_site_label_3
_geom_angle
O1 Mg1 N2 103.57(4)
O1 Mg1 N3 107.90(4)
N3 Mg1 N2 94.33(4)
N1 Mg1 O1 108.88(5)
N1 Mg1 N2 134.99(5)
N1 Mg1 N3 104.16(5)
C00P O1 Mg1 120.69(8)
C00P O1 C00U 114.72(10)
C00U O1 Mg1 121.70(8)
C00M O2 C01E 111.89(13)
C29 N2 Mg1 123.08(8)
C27 N2 Mg1 119.36(8)
C27 N2 C29 117.53(10)
C12 N3 Mg1 120.10(8)
C24 N3 Mg1 120.53(8)
C24 N3 C12 119.29(10)
Mg1 N1 H1 110.4(13)
C1 N1 Mg1 139.34(10)
C1 N1 H1 108.2(13)
C30 C29 N2 121.80(11)
C30 C29 C37 120.68(12)
C37 C29 N2 117.47(11)
C27 C26 H26 115.0
C27 C26 C24 130.03(12)
C24 C26 H26 115.0
N2 C27 C26 124.75(11)
N2 C27 C28 120.23(11)
C26 C27 C28 114.98(11)
C29 C30 C31 122.56(11)
C34 C30 C29 118.48(12)
C34 C30 C31 118.93(12)
C20 C12 N3 119.39(11)
C13 C12 N3 120.16(11)
C13 C12 C20 120.33(12)
C29 C37 C38 121.18(11)
C36 C37 C29 118.39(12)
C36 C37 C38 120.42(12)
N1 C1 C2 115.02(11)
C8 C1 N1 126.58(13)
C8 C1 C2 118.36(12)
C12 C20 C21 122.60(12)
C19 C20 C12 118.67(12)
C19 C20 C21 118.72(12)
N3 C24 C26 123.96(11)
N3 C24 C25 120.88(11)
C26 C24 C25 115.10(11)
C27 C28 H28A 109.5
C27 C28 H28B 109.5
C27 C28 H28C 109.5
H28A C28 H28B 109.5
H28A C28 H28C 109.5
H28B C28 H28C 109.5
C37 C38 H38 107.2
C37 C38 C39 111.25(11)
C37 C38 C40 113.17(12)
C39 C38 H38 107.2
C40 C38 H38 107.2
C40 C38 C39 110.47(12)
C30 C34 H34 119.3
C35 C34 C30 121.45(13)
C35 C34 H34 119.3
C30 C31 H31 107.9
C30 C31 C32 113.08(11)
C30 C31 C33 110.11(12)
C32 C31 H31 107.9
C33 C31 H31 107.9
C33 C31 C32 109.70(12)
C12 C13 C14 122.37(11)
C17 C13 C12 118.48(12)
C17 C13 C14 119.13(12)
C20 C21 H21 108.0
C20 C21 C22 111.59(13)
C23 C21 C20 110.94(13)
C23 C21 H21 108.0
C23 C21 C22 110.29(14)
C22 C21 H21 108.0
O2 C00M H00A 109.9
O2 C00M H00B 109.9
O2 C00M C00U 109.13(12)
H00A C00M H00B 108.3
C00U C00M H00A 109.9
C00U C00M H00B 109.9
C37 C36 H36 119.4
C35 C36 C37 121.19(13)
C35 C36 H36 119.4
C13 C14 H14 107.9
C13 C14 C16 112.20(12)
C13 C14 C15 110.76(12)
C16 C14 H14 107.9
C16 C14 C15 110.06(13)
C15 C14 H14 107.9
O1 C00P H00C 109.5
O1 C00P H00D 109.5
O1 C00P H00E 109.5
H00C C00P H00D 109.5
H00C C00P H00E 109.5
H00D C00P H00E 109.5
C20 C19 H19 119.3
C18 C19 C20 121.32(13)
C18 C19 H19 119.3
C1 C8 H8 117.4
C1 C8 C9 125.18(13)
C9 C8 H8 117.4
C7 C2 C1 121.79(12)
C3 C2 C1 120.76(13)
C3 C2 C7 117.45(14)
C13 C17 H17 119.2
C18 C17 C13 121.67(13)
C18 C17 H17 119.2
O1 C00U C00M 113.29(11)
O1 C00U H00F 108.9
O1 C00U H00G 108.9
C00M C00U H00F 108.9
C00M C00U H00G 108.9
H00F C00U H00G 107.7
C34 C35 C36 119.77(13)
C34 C35 H35 120.1
C36 C35 H35 120.1
C2 C7 H7 119.4
C6 C7 C2 121.19(14)
C6 C7 H7 119.4
C38 C39 H39A 109.5
C38 C39 H39B 109.5
C38 C39 H39C 109.5
H39A C39 H39B 109.5
H39A C39 H39C 109.5
H39B C39 H39C 109.5
C24 C25 H25A 109.5
C24 C25 H25B 109.5
C24 C25 H25C 109.5
H25A C25 H25B 109.5
H25A C25 H25C 109.5
H25B C25 H25C 109.5
C19 C18 H18 120.2
C17 C18 C19 119.51(13)
C17 C18 H18 120.2
C8 C9 H9A 108.5
C8 C9 H9B 108.5
C8 C9 C10 115.10(13)
H9A C9 H9B 107.5
C10 C9 H9A 108.5
C10 C9 H9B 108.5
C2 C3 H3 119.4
C4 C3 C2 121.22(15)
C4 C3 H3 119.4
C38 C40 H40A 109.5
C38 C40 H40B 109.5
C38 C40 H40C 109.5
H40A C40 H40B 109.5
H40A C40 H40C 109.5
H40B C40 H40C 109.5
C31 C32 H32A 109.5
C31 C32 H32B 109.5
C31 C32 H32C 109.5
H32A C32 H32B 109.5
H32A C32 H32C 109.5
H32B C32 H32C 109.5
C31 C33 H33A 109.5
C31 C33 H33B 109.5
C31 C33 H33C 109.5
H33A C33 H33B 109.5
H33A C33 H33C 109.5
H33B C33 H33C 109.5
C9 C10 H10A 108.9
C9 C10 H10B 108.9
C9 C10 C11 113.36(13)
H10A C10 H10B 107.7
C11 C10 H10A 108.9
C11 C10 H10B 108.9
C7 C6 H6 119.9
C5 C6 C7 120.21(15)
C5 C6 H6 119.9
C14 C16 H16A 109.5
C14 C16 H16B 109.5
C14 C16 H16C 109.5
H16A C16 H16B 109.5
H16A C16 H16C 109.5
H16B C16 H16C 109.5
C6 C5 H5 120.2
C6 C5 C4 119.63(15)
C4 C5 H5 120.2
C21 C23 H23A 109.5
C21 C23 H23B 109.5
C21 C23 H23C 109.5
H23A C23 H23B 109.5
H23A C23 H23C 109.5
H23B C23 H23C 109.5
C14 C15 H15A 109.5
C14 C15 H15B 109.5
C14 C15 H15C 109.5
H15A C15 H15B 109.5
H15A C15 H15C 109.5
H15B C15 H15C 109.5
C10 C11 H11A 109.5
C10 C11 H11B 109.5
C10 C11 H11C 109.5
H11A C11 H11B 109.5
H11A C11 H11C 109.5
H11B C11 H11C 109.5
C21 C22 H22A 109.5
C21 C22 H22B 109.5
C21 C22 H22C 109.5
H22A C22 H22B 109.5
H22A C22 H22C 109.5
H22B C22 H22C 109.5
C3 C4 H4 119.9
C5 C4 C3 120.29(15)
C5 C4 H4 119.9
O2 C01E H01A 109.5
O2 C01E H01B 109.5
O2 C01E H01C 109.5
H01A C01E H01B 109.5
H01A C01E H01C 109.5
H01B C01E H01C 109.5

loop_
_geom_bond_atom_site_label_1
_geom_bond_atom_site_label_2
_geom_bond_distance
Mg1 O1 2.0387(10)
Mg1 N2 2.0616(11)
Mg1 N3 2.0578(11)
Mg1 N1 1.9670(12)
O1 C00P 1.4441(17)
O1 C00U 1.4510(15)
O2 C00M 1.4094(18)
O2 C01E 1.4160(18)
N2 C29 1.4414(15)
N2 C27 1.3383(16)
N3 C12 1.4430(15)
N3 C24 1.3245(16)
N1 C1 1.3756(17)
N1 H1 0.92(2)
C29 C30 1.4046(18)
C29 C37 1.4124(18)
C26 H26 0.9300
C26 C27 1.4058(18)
C26 C24 1.4098(18)
C27 C28 1.5142(16)
C30 C34 1.3979(18)
C30 C31 1.5238(19)
C12 C20 1.4091(18)
C12 C13 1.4082(18)
C37 C38 1.5221(18)
C37 C36 1.3975(19)
C1 C8 1.3514(19)
C1 C2 1.4936(19)
C20 C21 1.5234(19)
C20 C19 1.3955(19)
C24 C25 1.5150(17)
C28 H28A 0.9600
C28 H28B 0.9600
C28 H28C 0.9600
C38 H38 0.9800
C38 C39 1.529(2)
C38 C40 1.5280(19)
C34 H34 0.9300
C34 C35 1.377(2)
C31 H31 0.9800
C31 C32 1.5330(18)
C31 C33 1.527(2)
C13 C14 1.5245(19)
C13 C17 1.3964(19)
C21 H21 0.9800
C21 C23 1.519(2)
C21 C22 1.530(2)
C00M H00A 0.9700
C00M H00B 0.9700
C00M C00U 1.500(2)
C36 H36 0.9300
C36 C35 1.385(2)
C14 H14 0.9800
C14 C16 1.527(2)
C14 C15 1.530(2)
C00P H00C 0.9600
C00P H00D 0.9600
C00P H00E 0.9600
C19 H19 0.9300
C19 C18 1.383(2)
C8 H8 0.9300
C8 C9 1.500(2)
C2 C7 1.396(2)
C2 C3 1.393(2)
C17 H17 0.9300
C17 C18 1.376(2)
C00U H00F 0.9700
C00U H00G 0.9700
C35 H35 0.9300
C7 H7 0.9300
C7 C6 1.393(2)
C39 H39A 0.9600
C39 H39B 0.9600
C39 H39C 0.9600
C25 H25A 0.9600
C25 H25B 0.9600
C25 H25C 0.9600
C18 H18 0.9300
C9 H9A 0.9700
C9 H9B 0.9700
C9 C10 1.517(2)
C3 H3 0.9300
C3 C4 1.392(2)
C40 H40A 0.9600
C40 H40B 0.9600
C40 H40C 0.9600
C32 H32A 0.9600
C32 H32B 0.9600
C32 H32C 0.9600
C33 H33A 0.9600
C33 H33B 0.9600
C33 H33C 0.9600
C10 H10A 0.9700
C10 H10B 0.9700
C10 C11 1.524(2)
C6 H6 0.9300
C6 C5 1.377(3)
C16 H16A 0.9600
C16 H16B 0.9600
C16 H16C 0.9600
C5 H5 0.9300
C5 C4 1.377(3)
C23 H23A 0.9600
C23 H23B 0.9600
C23 H23C 0.9600
C15 H15A 0.9600
C15 H15B 0.9600
C15 H15C 0.9600
C11 H11A 0.9600
C11 H11B 0.9600
C11 H11C 0.9600
C22 H22A 0.9600
C22 H22B 0.9600
C22 H22C 0.9600
C4 H4 0.9300
C01E H01A 0.9600
C01E H01B 0.9600
C01E H01C 0.9600
